data_2004480
loop_
_publ_author_name
'Bruhn, C.'
'Preetz, W.'

_publ_section_title
;
 Dipyridiniomethane <i>cis</i>- and
 <i>trans</i>-Difluorotetrachloroosmate(IV), <i>cis</i>- and
 <i>trans</i>-[(C~5~H~5~N)~2~CH~2~][OsCl~4~F~2~]
;
_journal_issue 2
_journal_name_full 'Acta Crystallographica Section C'
_journal_page_first 321
_journal_page_last 325
_journal_paper_doi 10.1107/S0108270195010717
_journal_volume 52
_journal_year 1996
_chemical_formula_moiety 'C11 H12 Cl4 F2 N2 Os'
_chemical_formula_structural trans-[(C~5~H~5~N)~2~CH~2~][OsF~2~Cl~4~]
_chemical_formula_sum 'C11 H12 Cl4 F2 N2 Os'
_chemical_formula_weight 542.23
_chemical_name_systematic
;
 N,N'-methylenedipyridinium trans-difluorotetrachloroosmate(IV)
;
_space_group_IT_number 2
_symmetry_cell_setting triclinic
_symmetry_space_group_name_Hall '-P 1'
_symmetry_space_group_name_H-M 'P -1'
_audit_creation_method SHELXL
_cell_angle_alpha 89.649(7)
_cell_angle_beta 70.346(6)
_cell_angle_gamma 75.112(6)
_cell_formula_units_Z 2
_cell_length_a 7.7562(5)
_cell_length_b 10.0127(8)
_cell_length_c 11.0057(9)
_cell_measurement_reflns_used 25
_cell_measurement_temperature 293(2)
_cell_measurement_theta_max 11.85
_cell_measurement_theta_min 4.01
_cell_volume 774.86(11)
_computing_cell_refinement CAD-4-PC
_computing_data_collection 'CAD-4-PC (Enraf-Nonius, 1993)'
_computing_data_reduction 'MolEN (Fair, 1990)'
_computing_molecular_graphics 'ORTEPII (Johnson, 1976)'
_computing_publication_material SHELXL93
_computing_structure_refinement 'SHELXL93 (Sheldrick, 1993)'
_computing_structure_solution 'SIR92 (Altomare et al., 1992)'
_diffrn_ambient_temperature 293(2)
_diffrn_measurement_device 'Enraf-Nonius CAD-4'
_diffrn_measurement_method \w/2\q
_diffrn_radiation_monochromator graphite
_diffrn_radiation_source 'fine-focus sealed tube'
_diffrn_radiation_type MoK\a
_diffrn_radiation_wavelength 0.71069
_diffrn_reflns_av_R_equivalents 0.0122
_diffrn_reflns_av_sigmaI/netI 0.0165
_diffrn_reflns_limit_h_max 9
_diffrn_reflns_limit_h_min 0
_diffrn_reflns_limit_k_max 11
_diffrn_reflns_limit_k_min -13
_diffrn_reflns_limit_l_max 14
_diffrn_reflns_limit_l_min -13
_diffrn_reflns_number 3007
_diffrn_reflns_theta_max 29.94
_diffrn_reflns_theta_min 2.11
_diffrn_standards_decay_% 2.4
_diffrn_standards_interval_count 300
_diffrn_standards_interval_time 240min
_diffrn_standards_number 3
_exptl_absorpt_coefficient_mu 8.928
_exptl_absorpt_correction_T_max 1.0
_exptl_absorpt_correction_T_min 0.73
_exptl_absorpt_correction_type 'empirical via \y scans (North, Phillips & Mathews, 1968)'
_exptl_crystal_colour orange
_exptl_crystal_density_diffrn 2.324
_exptl_crystal_description prismatic
_exptl_crystal_F_000 508
_exptl_crystal_size_max 0.3
_exptl_crystal_size_mid 0.2
_exptl_crystal_size_min 0.1
_refine_diff_density_max .69
_refine_diff_density_min -.46
_refine_ls_extinction_coef 0.0183(4)
_refine_ls_extinction_method 'SHELXL93 (Sheldrick, 1993)'
_refine_ls_goodness_of_fit_all 1.132
_refine_ls_goodness_of_fit_obs 1.096
_refine_ls_hydrogen_treatment refall
_refine_ls_matrix_type full
_refine_ls_number_parameters 233
_refine_ls_number_reflns 2795
_refine_ls_number_restraints 0
_refine_ls_restrained_S_all 1.132
_refine_ls_restrained_S_obs 1.096
_refine_ls_R_factor_all 0.0231
_refine_ls_R_factor_obs 0.0148
_refine_ls_shift/esd_max 0.001
_refine_ls_shift/esd_mean 0.000
_refine_ls_structure_factor_coef Fsqd
_refine_ls_weighting_scheme
;
calc w = 1/[\s^2^(F~o~^2^) + (0.018P)^2^ + 0.31P]
where P = (F~o~^2^ + 2F~c~^2^)/3
;
_refine_ls_wR_factor_all 0.0389
_refine_ls_wR_factor_obs 0.0343
_reflns_number_observed 2354
_reflns_number_total 2795
_reflns_observed_criterion >2sigma(I)
_cod_data_source_file bm1027.cif
_cod_data_source_block II
_cod_original_cell_volume 774.76(14)
_cod_database_code 2004480

loop_
_symmetry_equiv_pos_as_xyz
'x, y, z'
'-x, -y, -z'

loop_
_atom_site_aniso_label
_atom_site_aniso_U_11
_atom_site_aniso_U_22
_atom_site_aniso_U_33
_atom_site_aniso_U_12
_atom_site_aniso_U_13
_atom_site_aniso_U_23
Os1 0.02266(11) 0.02321(10) 0.02197(10) -0.00404(7) -0.00413(8) 0.00310(7)
F1 0.0348(11) 0.0343(11) 0.0295(10) -0.0076(9) -0.0025(9) -0.0058(8)
Cl11 0.0332(5) 0.0303(4) 0.0383(5) -0.0106(4) -0.0029(4) 0.0076(4)
Cl12 0.0366(5) 0.0458(5) 0.0437(5) -0.0064(4) -0.0196(4) 0.0137(4)
Os2 0.02302(11) 0.02039(10) 0.03391(12) -0.00451(7) -0.00834(8) 0.00145(7)
F2 0.0399(12) 0.0264(10) 0.0417(12) -0.0056(9) -0.0144(10) -0.0032(9)
Cl21 0.0265(5) 0.0383(5) 0.0561(6) -0.0055(4) -0.0154(4) 0.0029(4)
Cl22 0.0394(5) 0.0343(5) 0.0405(5) -0.0094(4) -0.0067(4) 0.0089(4)
CM 0.033(2) 0.029(2) 0.030(2) -0.003(2) -0.004(2) 0.008(2)
N1 0.029(2) 0.0240(14) 0.0278(15) -0.0048(12) -0.0084(13) 0.0037(11)
C11 0.058(3) 0.040(2) 0.041(2) -0.023(2) -0.023(2) 0.015(2)
C12 0.101(4) 0.034(2) 0.048(3) -0.021(3) -0.031(3) 0.012(2)
C13 0.094(4) 0.042(3) 0.043(3) 0.022(3) -0.030(3) 0.000(2)
C14 0.045(3) 0.064(3) 0.047(3) 0.008(2) -0.021(2) -0.005(2)
C15 0.038(2) 0.043(2) 0.036(2) -0.008(2) -0.015(2) 0.000(2)
N2 0.0246(15) 0.0253(14) 0.0280(15) -0.0054(12) -0.0079(12) 0.0042(11)
C21 0.038(2) 0.025(2) 0.040(2) -0.003(2) -0.009(2) 0.003(2)
C22 0.047(2) 0.029(2) 0.053(3) -0.007(2) -0.012(2) 0.014(2)
C23 0.045(2) 0.052(2) 0.034(2) -0.011(2) -0.011(2) 0.015(2)
C24 0.046(2) 0.047(2) 0.029(2) -0.009(2) -0.008(2) -0.002(2)
C25 0.031(2) 0.027(2) 0.033(2) -0.0078(15) -0.007(2) -0.0016(15)

loop_
_atom_site_label
_atom_site_occupancy
_atom_site_fract_x
_atom_site_fract_y
_atom_site_fract_z
_atom_site_U_iso_or_equiv
_atom_site_thermal_displace_type
_atom_site_calc_flag
_atom_site_refinement_flags
_atom_site_type_symbol
Os1 1 0 0 0 .02399(7) Uani d S Os
F1 1 -0.1246(3) .1371(2) .1459(2) .0355(5) Uani d . F
Cl11 1 .19078(12) .14176(9) -0.10534(9) .0360(2) Uani d . Cl
Cl12 1 -0.22903(14) .10522(10) -.09175(9) .0415(2) Uani d . Cl
Os2 1 .5 .5 .5 .02644(7) Uani d S Os
F2 1 .5527(3) .3321(2) .3933(2) .0365(5) Uani d . F
Cl21 1 .18906(13) .56678(10) .49972(10) .0407(2) Uani d . Cl
Cl22 1 .59682(13) .61427(9) .31263(9) .0401(2) Uani d . Cl
CM 1 .4380(6) .1528(4) .2233(4) .0337(8) Uani d . C
N1 1 .3252(4) .2828(3) .1953(3) .0278(6) Uani d . N
C11 1 .3931(7) .3947(4) .1807(4) .0428(10) Uani d . C
C12 1 .2893(9) .5154(4) .1519(4) .0590(13) Uani d . C
C13 1 .1193(9) .5206(5) .1389(5) .066(2) Uani d . C
C14 1 .0535(7) .4053(5) .1534(4) .0552(12) Uani d . C
C15 1 .1595(6) .2855(4) .1809(4) .0392(9) Uani d . C
N2 1 .3345(4) .1099(3) .3509(3) .0265(6) Uani d . N
C21 1 .3521(6) -.0266(4) .3614(4) .0369(9) Uani d . C
C22 1 .2727(6) -.0715(4) .4789(4) .0449(10) Uani d . C
C23 1 .1771(6) .0211(4) .5856(4) .0449(10) Uani d . C
C24 1 .1606(6) .1595(4) .5721(4) .0431(10) Uani d . C
C25 1 .2413(5) .2030(4) .4546(3) .0316(8) Uani d . C
HM1 1 .556(6) .162(4) .230(4) .051(12) Uiso d . H
HM2 1 .452(5) .088(4) .164(4) .038(11) Uiso d . H
H11 1 .498(6) .382(4) .194(4) .052(14) Uiso d . H
H12 1 .349(6) .590(5) .138(4) .063(14) Uiso d . H
H13 1 .046(7) .603(5) .123(5) .074(15) Uiso d . H
H14 1 -.060(7) .409(5) .148(5) .074(16) Uiso d . H
H15 1 .124(6) .197(4) .188(4) .048(12) Uiso d . H
H21 1 .423(5) -.084(4) .287(3) .025(9) Uiso d . H
H22 1 .280(6) -0.160(4) .485(4) .045(11) Uiso d . H
H23 1 .123(6) -.010(4) .666(4) .051(12) Uiso d . H
H24 1 .104(6) .221(4) .639(4) .045(12) Uiso d . H
H25 1 .235(5) .299(4) .438(3) .035(10) Uiso d . H

loop_
_atom_type_symbol
_atom_type_description
_atom_type_scat_dispersion_real
_atom_type_scat_dispersion_imag
_atom_type_scat_source
C C .0033 .0016 'International Tables Vol C Tables 4.2.6.8 and 6.1.1.4'
H H .0000 .0000 'International Tables Vol C Tables 4.2.6.8 and 6.1.1.4'
N N .0061 .0033 'International Tables Vol C Tables 4.2.6.8 and 6.1.1.4'
F F .0171 .0103 'International Tables Vol C Tables 4.2.6.8 and 6.1.1.4'
Cl Cl .1484 .1585 'International Tables Vol C Tables 4.2.6.8 and 6.1.1.4'
Os Os -1.2165 7.6030 'International Tables Vol C Tables 4.2.6.8 and 6.1.1.4'

loop_
_geom_angle_atom_site_label_1
_geom_angle_atom_site_label_2
_geom_angle_atom_site_label_3
_geom_angle_site_symmetry_1
_geom_angle_site_symmetry_3
_geom_angle
_geom_angle_publ_flag
F1 Os1 F1 2 . 180.0 n
F1 Os1 Cl11 2 2 89.90(6) ?
F1 Os1 Cl11 . 2 90.10(6) ?
F1 Os1 Cl11 2 . 90.10(6) y
F1 Os1 Cl11 . . 89.90(6) y
Cl11 Os1 Cl11 2 . 180.0 n
F1 Os1 Cl12 2 2 89.69(7) ?
F1 Os1 Cl12 . 2 90.31(7) y
Cl11 Os1 Cl12 2 2 90.37(3) ?
Cl11 Os1 Cl12 . 2 89.62(3) ?
F1 Os1 Cl12 2 . 90.31(7) ?
F1 Os1 Cl12 . . 89.69(7) y
Cl11 Os1 Cl12 2 . 89.63(3) ?
Cl11 Os1 Cl12 . . 90.37(3) y
Cl12 Os1 Cl12 2 . 180.0 n
F2 Os2 F2 2_666 . 180.0 n
F2 Os2 Cl21 2_666 2_666 90.59(7) ?
F2 Os2 Cl21 . 2_666 89.41(7) y
F2 Os2 Cl21 2_666 . 89.41(7) ?
F2 Os2 Cl21 . . 90.59(7) y
Cl21 Os2 Cl21 2_666 . 180.0 n
F2 Os2 Cl22 2_666 . 90.44(7) y
F2 Os2 Cl22 . . 89.56(7) y
Cl21 Os2 Cl22 2_666 . 90.46(3) y
Cl21 Os2 Cl22 . . 89.54(3) y
F2 Os2 Cl22 2_666 2_666 89.56(7) ?
F2 Os2 Cl22 . 2_666 90.44(7) ?
Cl21 Os2 Cl22 2_666 2_666 89.54(3) ?
Cl21 Os2 Cl22 . 2_666 90.46(3) ?
Cl22 Os2 Cl22 . 2_666 180.0 n
N1 CM N2 . . 111.0(3) y
N1 CM HM1 . . 112.(2) ?
N2 CM HM1 . . 105.(3) ?
N1 CM HM2 . . 108.(3) ?
N2 CM HM2 . . 107.(2) ?
HM1 CM HM2 . . 114.(4) ?
C15 N1 C11 . . 121.7(3) ?
C15 N1 CM . . 119.0(3) ?
C11 N1 CM . . 119.3(3) ?
N1 C11 C12 . . 119.2(4) ?
N1 C11 H11 . . 114.(3) ?
C12 C11 H11 . . 127.(3) ?
C13 C12 C11 . . 119.8(5) ?
C13 C12 H12 . . 125.(3) ?
C11 C12 H12 . . 115.(3) ?
C12 C13 C14 . . 120.0(4) ?
C12 C13 H13 . . 120.(3) ?
C14 C13 H13 . . 120.(3) ?
C15 C14 C13 . . 119.5(5) ?
C15 C14 H14 . . 120.(3) ?
C13 C14 H14 . . 121.(3) ?
N1 C15 C14 . . 119.8(4) ?
N1 C15 H15 . . 116.(2) ?
C14 C15 H15 . . 124.(2) ?
C25 N2 C21 . . 121.3(3) ?
C25 N2 CM . . 120.9(3) ?
C21 N2 CM . . 117.6(3) ?
N2 C21 C22 . . 119.5(4) ?
N2 C21 H21 . . 116.(2) ?
C22 C21 H21 . . 124.(2) ?
C21 C22 C23 . . 120.2(4) ?
C21 C22 H22 . . 120.(3) ?
C23 C22 H22 . . 120.(3) ?
C22 C23 C24 . . 119.0(4) ?
C22 C23 H23 . . 120.(3) ?
C24 C23 H23 . . 121.(3) ?
C25 C24 C23 . . 120.2(4) ?
C25 C24 H24 . . 118.(3) ?
C23 C24 H24 . . 122.(3) ?
N2 C25 C24 . . 119.7(3) ?
N2 C25 H25 . . 116.(2) ?
C24 C25 H25 . . 125.(2) ?

loop_
_geom_bond_atom_site_label_1
_geom_bond_atom_site_label_2
_geom_bond_site_symmetry_2
_geom_bond_distance
_geom_bond_publ_flag
Os1 F1 2 1.923(2) ?
Os1 F1 . 1.923(2) y
Os1 Cl11 2 2.3353(8) ?
Os1 Cl11 . 2.3353(8) y
Os1 Cl12 2 2.3488(9) ?
Os1 Cl12 . 2.3488(9) y
Os2 F2 2_666 1.929(2) ?
Os2 F2 . 1.929(2) y
Os2 Cl21 2_666 2.3323(9) ?
Os2 Cl21 . 2.3323(9) y
Os2 Cl22 . 2.3444(9) y
Os2 Cl22 2_666 2.3444(9) ?
CM N1 . 1.465(4) y
CM N2 . 1.488(4) y
CM HM1 . 0.96(4) ?
CM HM2 . 0.88(4) ?
N1 C15 . 1.341(5) y
N1 C11 . 1.343(5) y
C11 C12 . 1.370(6) y
C11 H11 . 0.85(4) ?
C12 C13 . 1.361(8) y
C12 H12 . 0.96(4) ?
C13 C14 . 1.365(8) y
C13 H13 . 0.92(5) ?
C14 C15 . 1.365(6) y
C14 H14 . 0.89(5) ?
C15 H15 . 0.98(4) ?
N2 C25 . 1.344(4) y
N2 C21 . 1.346(4) y
C21 C22 . 1.362(5) y
C21 H21 . 0.92(3) ?
C22 C23 . 1.365(6) y
C22 H22 . 0.88(4) ?
C23 C24 . 1.370(6) y
C23 H23 . 0.93(4) ?
C24 C25 . 1.357(5) y
C24 H24 . 0.87(4) ?
C25 H25 . 0.97(4) ?
